data_7219240
loop_
_publ_author_name
'Batisai, Eustina'
'Smith, Vincent J.'
'Bourne, Susan A.'
'B\'athori, Nikoletta B.'

_publ_section_title
;
 Solid state structures of p-cresol revisited
;
_journal_issue 28
_journal_name_full CrystEngComm
_journal_page_first 5134
_journal_paper_doi 10.1039/C4CE02334J
_journal_volume 17
_journal_year 2015
_chemical_formula_sum 'C7 H8 O'
_chemical_formula_weight 108.13
_chemical_name_systematic p-cresol
_space_group_IT_number 15
_symmetry_cell_setting monoclinic
_symmetry_space_group_name_Hall '-C 2yc'
_symmetry_space_group_name_H-M 'C 1 2/c 1'
_atom_sites_solution_hydrogens geom
_atom_sites_solution_primary direct
_atom_sites_solution_secondary difmap
_audit_creation_method SHELXL-97
_audit_update_record
;
2014-10-07 deposited with the CCDC.
2015-01-05 downloaded from the CCDC.
;
_cell_angle_alpha 90.00
_cell_angle_beta 117.786(2)
_cell_angle_gamma 90.00
_cell_formula_units_Z 24
_cell_length_a 26.2548(16)
_cell_length_b 6.0047(4)
_cell_length_c 27.3511(17)
_cell_measurement_reflns_used 3201
_cell_measurement_temperature 173(2)
_cell_measurement_theta_max 26.49
_cell_measurement_theta_min 1.75
_cell_volume 3814.8(4)
_computing_structure_refinement 'SHELXL-97 (Sheldrick, 1997)'
_computing_structure_solution 'SHELXS-97 (Sheldrick, 1990)'
_diffrn_ambient_temperature 173(2)
_diffrn_measured_fraction_theta_full 0.995
_diffrn_measured_fraction_theta_max 0.995
_diffrn_radiation_monochromator graphite
_diffrn_radiation_source 'fine-focus sealed tube'
_diffrn_radiation_type MoK\a
_diffrn_radiation_wavelength 0.71073
_diffrn_reflns_av_R_equivalents 0.0230
_diffrn_reflns_av_sigmaI/netI 0.0206
_diffrn_reflns_limit_h_max 32
_diffrn_reflns_limit_h_min -32
_diffrn_reflns_limit_k_max 7
_diffrn_reflns_limit_k_min -7
_diffrn_reflns_limit_l_max 34
_diffrn_reflns_limit_l_min -34
_diffrn_reflns_number 12863
_diffrn_reflns_theta_full 26.49
_diffrn_reflns_theta_max 26.49
_diffrn_reflns_theta_min 1.75
_exptl_absorpt_coefficient_mu 0.074
_exptl_absorpt_correction_type none
_exptl_crystal_colour colourless
_exptl_crystal_density_diffrn 1.130
_exptl_crystal_density_method 'not measured'
_exptl_crystal_description block
_exptl_crystal_F_000 1392
_exptl_crystal_recrystallization_method 'Re-crystallisation from solvent: '
_exptl_crystal_size_max 0.10
_exptl_crystal_size_mid 0.10
_exptl_crystal_size_min 0.10
_refine_diff_density_max 0.172
_refine_diff_density_min -0.162
_refine_diff_density_rms 0.030
_refine_ls_extinction_method none
_refine_ls_goodness_of_fit_ref 1.020
_refine_ls_hydrogen_treatment noref
_refine_ls_matrix_type full
_refine_ls_number_parameters 218
_refine_ls_number_reflns 3933
_refine_ls_number_restraints 0
_refine_ls_restrained_S_all 1.020
_refine_ls_R_factor_all 0.0491
_refine_ls_R_factor_gt 0.0377
_refine_ls_shift/su_max 0.001
_refine_ls_shift/su_mean 0.000
_refine_ls_structure_factor_coef Fsqd
_refine_ls_weighting_details 'calc w=1/[\s^2^(Fo^2^)+(0.0453P)^2^+1.8169P] where P=(Fo^2^+2Fc^2^)/3'
_refine_ls_weighting_scheme calc
_refine_ls_wR_factor_gt 0.0936
_refine_ls_wR_factor_ref 0.1016
_reflns_number_gt 3201
_reflns_number_total 3933
_reflns_threshold_expression >2sigma(I)
_cod_data_source_file c4ce02334j2.cif
_cod_data_source_block formII
_cod_depositor_comments 'Adding full bibliography for 7219239--7219240.cif.'
_cod_original_sg_symbol_H-M C2/c
_cod_database_code 7219240

loop_
_symmetry_equiv_pos_as_xyz
'x, y, z'
'-x, y, -z+1/2'
'x+1/2, y+1/2, z'
'-x+1/2, y+1/2, -z+1/2'
'-x, -y, -z'
'x, -y, z-1/2'
'-x+1/2, -y+1/2, -z'
'x+1/2, -y+1/2, z-1/2'

loop_
_atom_site_label
_atom_site_type_symbol
_atom_site_fract_x
_atom_site_fract_y
_atom_site_fract_z
_atom_site_U_iso_or_equiv
_atom_site_adp_type
_atom_site_occupancy
_atom_site_symmetry_multiplicity
_atom_site_calc_flag
_atom_site_refinement_flags
O9 O 0.71831(4) 0.56468(15) 0.60686(4) 0.0450(2) Uani 1 1 d .
H9 H 0.7023 0.4255 0.5891 0.076(5) Uiso 1 1 calc R
O17 O 0.75879(4) 0.87849(16) 0.56578(4) 0.0438(2) Uani 1 1 d .
H17 H 0.7480 0.7536 0.5802 0.053 Uiso 1 1 calc R
O1 O 0.68111(4) 0.19739(15) 0.54841(4) 0.0450(2) Uani 1 1 d .
H1 H 0.7054 0.0761 0.5508 0.054 Uiso 1 1 calc R
C15 C 0.66926(5) 0.4561(2) 0.65905(5) 0.0359(3) Uani 1 1 d .
H15 H 0.6586 0.3172 0.6403 0.043 Uiso 1 1 calc R
C10 C 0.70046(5) 0.6087(2) 0.64608(5) 0.0339(3) Uani 1 1 d .
C7 C 0.60975(5) -0.0600(2) 0.48599(5) 0.0367(3) Uani 1 1 d .
H7 H 0.6383 -0.1704 0.4930 0.044 Uiso 1 1 calc R
C12 C 0.69971(5) 0.8595(2) 0.71370(5) 0.0383(3) Uani 1 1 d .
H12 H 0.7103 0.9988 0.7323 0.046 Uiso 1 1 calc R
C2 C 0.62477(5) 0.1447(2) 0.51207(5) 0.0337(3) Uani 1 1 d .
C18 C 0.81750(5) 0.9113(2) 0.59560(5) 0.0349(3) Uani 1 1 d .
C13 C 0.66840(5) 0.7091(2) 0.72774(5) 0.0373(3) Uani 1 1 d .
C3 C 0.58312(5) 0.3045(2) 0.50189(5) 0.0386(3) Uani 1 1 d .
H3 H 0.5935 0.4447 0.5200 0.046 Uiso 1 1 calc R
C6 C 0.55236(5) -0.1016(2) 0.44939(5) 0.0399(3) Uani 1 1 d .
H6 H 0.5420 -0.2424 0.4316 0.048 Uiso 1 1 calc R
C23 C 0.83995(6) 1.1087(2) 0.58788(5) 0.0422(3) Uani 1 1 d .
H23 H 0.8152 1.2182 0.5631 0.051 Uiso 1 1 calc R
C14 C 0.65357(5) 0.5075(2) 0.69968(5) 0.0384(3) Uani 1 1 d .
H14 H 0.6321 0.4020 0.7085 0.046 Uiso 1 1 calc R
C5 C 0.50973(5) 0.0562(2) 0.43808(5) 0.0389(3) Uani 1 1 d .
C11 C 0.71585(5) 0.8115(2) 0.67337(5) 0.0377(3) Uani 1 1 d .
H11 H 0.7373 0.9167 0.6645 0.045 Uiso 1 1 calc R
C4 C 0.52621(5) 0.2591(2) 0.46515(5) 0.0399(3) Uani 1 1 d .
H4 H 0.4978 0.3696 0.4583 0.048 Uiso 1 1 calc R
C22 C 0.89860(6) 1.1454(2) 0.61650(5) 0.0468(3) Uani 1 1 d .
H22 H 0.9138 1.2814 0.6111 0.056 Uiso 1 1 calc R
C19 C 0.85345(6) 0.7533(2) 0.63166(5) 0.0427(3) Uani 1 1 d .
H18 H 0.8381 0.6179 0.6371 0.051 Uiso 1 1 calc R
C20 C 0.91228(6) 0.7933(3) 0.65997(6) 0.0493(3) Uani 1 1 d .
H19 H 0.9369 0.6837 0.6848 0.059 Uiso 1 1 calc R
C21 C 0.93585(6) 0.9892(3) 0.65283(5) 0.0473(3) Uani 1 1 d .
C8 C 0.44755(6) 0.0095(3) 0.39787(6) 0.0570(4) Uani 1 1 d .
H8A H 0.4241 0.1402 0.3954 0.086 Uiso 0.50 1 calc PR
H8B H 0.4341 -0.1188 0.4108 0.086 Uiso 0.50 1 calc PR
H8C H 0.4442 -0.0231 0.3614 0.086 Uiso 0.50 1 calc PR
H8D H 0.4441 -0.1413 0.3830 0.086 Uiso 0.50 1 calc PR
H8E H 0.4341 0.1176 0.3676 0.086 Uiso 0.50 1 calc PR
H8F H 0.4240 0.0219 0.4170 0.086 Uiso 0.50 1 calc PR
C16 C 0.65171(6) 0.7644(3) 0.77217(6) 0.0544(4) Uani 1 1 d .
H16A H 0.6659 0.9132 0.7869 0.082 Uiso 0.50 1 calc PR
H16B H 0.6687 0.6546 0.8020 0.082 Uiso 0.50 1 calc PR
H16C H 0.6097 0.7612 0.7565 0.082 Uiso 0.50 1 calc PR
H16D H 0.6303 0.6394 0.7767 0.082 Uiso 0.50 1 calc PR
H16E H 0.6275 0.8981 0.7616 0.082 Uiso 0.50 1 calc PR
H16F H 0.6865 0.7915 0.8071 0.082 Uiso 0.50 1 calc PR
C24 C 1.00004(7) 1.0297(4) 0.68203(7) 0.0734(5) Uani 1 1 d .
H24A H 1.0082 1.1767 0.6718 0.110 Uiso 0.50 1 calc PR
H24B H 1.0193 0.9150 0.6711 0.110 Uiso 0.50 1 calc PR
H24C H 1.0142 1.0236 0.7221 0.110 Uiso 0.50 1 calc PR
H24D H 1.0196 0.9001 0.7049 0.110 Uiso 0.50 1 calc PR
H24E H 1.0085 1.1619 0.7056 0.110 Uiso 0.50 1 calc PR
H24F H 1.0136 1.0533 0.6546 0.110 Uiso 0.50 1 calc PR

loop_
_atom_site_aniso_label
_atom_site_aniso_U_11
_atom_site_aniso_U_22
_atom_site_aniso_U_33
_atom_site_aniso_U_23
_atom_site_aniso_U_13
_atom_site_aniso_U_12
O9 0.0509(5) 0.0416(5) 0.0493(5) -0.0131(4) 0.0292(4) -0.0187(4)
O17 0.0357(5) 0.0440(5) 0.0526(5) 0.0051(4) 0.0213(4) -0.0015(4)
O1 0.0349(5) 0.0399(5) 0.0475(5) -0.0111(4) 0.0086(4) -0.0020(4)
C15 0.0306(6) 0.0309(6) 0.0405(6) -0.0038(5) 0.0118(5) -0.0064(5)
C10 0.0295(6) 0.0338(6) 0.0338(6) -0.0012(5) 0.0109(5) -0.0042(5)
C7 0.0387(6) 0.0309(6) 0.0384(6) -0.0002(5) 0.0162(5) 0.0007(5)
C12 0.0359(6) 0.0325(6) 0.0367(6) -0.0037(5) 0.0087(5) -0.0014(5)
C2 0.0333(6) 0.0343(6) 0.0313(5) -0.0014(5) 0.0132(5) -0.0036(5)
C18 0.0344(6) 0.0377(6) 0.0379(6) -0.0017(5) 0.0213(5) -0.0013(5)
C13 0.0287(6) 0.0424(7) 0.0348(6) 0.0010(5) 0.0098(5) 0.0027(5)
C3 0.0435(7) 0.0330(6) 0.0393(6) -0.0029(5) 0.0192(5) 0.0004(5)
C6 0.0441(7) 0.0331(6) 0.0382(6) -0.0012(5) 0.0155(5) -0.0094(5)
C23 0.0458(7) 0.0418(7) 0.0442(7) 0.0072(6) 0.0252(6) -0.0004(6)
C14 0.0306(6) 0.0391(7) 0.0426(7) 0.0026(5) 0.0145(5) -0.0052(5)
C5 0.0344(6) 0.0456(7) 0.0358(6) 0.0076(5) 0.0156(5) -0.0069(5)
C11 0.0369(6) 0.0320(6) 0.0394(6) -0.0004(5) 0.0137(5) -0.0091(5)
C4 0.0381(7) 0.0427(7) 0.0414(6) 0.0076(5) 0.0206(5) 0.0066(5)
C22 0.0501(8) 0.0513(8) 0.0472(7) 0.0006(6) 0.0295(6) -0.0139(6)
C19 0.0433(7) 0.0371(7) 0.0522(7) 0.0047(6) 0.0261(6) -0.0004(6)
C20 0.0423(7) 0.0554(9) 0.0505(8) 0.0098(7) 0.0219(6) 0.0064(6)
C21 0.0392(7) 0.0662(9) 0.0410(7) -0.0019(6) 0.0224(6) -0.0084(6)
C8 0.0385(7) 0.0687(10) 0.0534(8) 0.0105(7) 0.0125(6) -0.0112(7)
C16 0.0511(8) 0.0649(10) 0.0504(8) -0.0082(7) 0.0264(7) -0.0016(7)
C24 0.0435(9) 0.1139(16) 0.0599(9) 0.0052(10) 0.0216(7) -0.0153(9)

loop_
_atom_type_symbol
_atom_type_description
_atom_type_scat_dispersion_real
_atom_type_scat_dispersion_imag
_atom_type_scat_source
C C 0.0033 0.0016 'International Tables Vol C Tables 4.2.6.8 and 6.1.1.4'
H H 0.0000 0.0000 'International Tables Vol C Tables 4.2.6.8 and 6.1.1.4'
O O 0.0106 0.0060 'International Tables Vol C Tables 4.2.6.8 and 6.1.1.4'

loop_
_geom_angle_atom_site_label_1
_geom_angle_atom_site_label_2
_geom_angle_atom_site_label_3
_geom_angle
C10 O9 H9 109.5
C18 O17 H17 109.5
C2 O1 H1 109.5
C10 C15 C14 119.41(11)
C10 C15 H15 120.3
C14 C15 H15 120.3
C15 C10 O9 121.94(11)
C15 C10 C11 120.23(11)
O9 C10 C11 117.81(10)
C2 C7 C6 118.98(11)
C2 C7 H7 120.5
C6 C7 H7 120.5
C11 C12 C13 121.67(11)
C11 C12 H12 119.2
C13 C12 H12 119.2
O1 C2 C3 117.90(11)
O1 C2 C7 121.81(11)
C3 C2 C7 120.30(11)
C19 C18 O17 121.90(11)
C19 C18 C23 120.08(12)
O17 C18 C23 118.02(11)
C14 C13 C12 117.62(11)
C14 C13 C16 121.66(12)
C12 C13 C16 120.72(12)
C2 C3 C4 119.63(12)
C2 C3 H3 120.2
C4 C3 H3 120.2
C5 C6 C7 121.95(12)
C5 C6 H6 119.0
C7 C6 H6 119.0
C22 C23 C18 119.47(12)
C22 C23 H23 120.3
C18 C23 H23 120.3
C15 C14 C13 121.65(11)
C15 C14 H14 119.2
C13 C14 H14 119.2
C4 C5 C6 117.57(11)
C4 C5 C8 120.98(13)
C6 C5 C8 121.45(13)
C12 C11 C10 119.42(11)
C12 C11 H11 120.3
C10 C11 H11 120.3
C3 C4 C5 121.56(12)
C3 C4 H4 119.2
C5 C4 H4 119.2
C23 C22 C21 121.75(13)
C23 C22 H22 119.1
C21 C22 H22 119.1
C18 C19 C20 119.57(12)
C18 C19 H18 120.2
C20 C19 H18 120.2
C21 C20 C19 121.47(13)
C21 C20 H19 119.3
C19 C20 H19 119.3
C22 C21 C20 117.65(12)
C22 C21 C24 120.73(14)
C20 C21 C24 121.59(14)
C5 C8 H8A 109.5
C5 C8 H8B 109.5
H8A C8 H8B 109.5
C5 C8 H8C 109.5
H8A C8 H8C 109.5
H8B C8 H8C 109.5
C5 C8 H8D 109.5
H8A C8 H8D 141.1
H8B C8 H8D 56.3
H8C C8 H8D 56.3
C5 C8 H8E 109.5
H8A C8 H8E 56.3
H8B C8 H8E 141.1
H8C C8 H8E 56.3
H8D C8 H8E 109.5
C5 C8 H8F 109.5
H8A C8 H8F 56.3
H8B C8 H8F 56.3
H8C C8 H8F 141.1
H8D C8 H8F 109.5
H8E C8 H8F 109.5
C13 C16 H16A 109.5
C13 C16 H16B 109.5
H16A C16 H16B 109.5
C13 C16 H16C 109.5
H16A C16 H16C 109.5
H16B C16 H16C 109.5
C13 C16 H16D 109.5
H16A C16 H16D 141.1
H16B C16 H16D 56.3
H16C C16 H16D 56.3
C13 C16 H16E 109.5
H16A C16 H16E 56.3
H16B C16 H16E 141.1
H16C C16 H16E 56.3
H16D C16 H16E 109.5
C13 C16 H16F 109.5
H16A C16 H16F 56.3
H16B C16 H16F 56.3
H16C C16 H16F 141.1
H16D C16 H16F 109.5
H16E C16 H16F 109.5
C21 C24 H24A 109.5
C21 C24 H24B 109.5
H24A C24 H24B 109.5
C21 C24 H24C 109.5
H24A C24 H24C 109.5
H24B C24 H24C 109.5
C21 C24 H24D 109.5
H24A C24 H24D 141.1
H24B C24 H24D 56.3
H24C C24 H24D 56.3
C21 C24 H24E 109.5
H24A C24 H24E 56.3
H24B C24 H24E 141.1
H24C C24 H24E 56.3
H24D C24 H24E 109.5
C21 C24 H24F 109.5
H24A C24 H24F 56.3
H24B C24 H24F 56.3
H24C C24 H24F 141.1
H24D C24 H24F 109.5
H24E C24 H24F 109.5

loop_
_geom_bond_atom_site_label_1
_geom_bond_atom_site_label_2
_geom_bond_distance
O9 C10 1.3818(14)
O9 H9 0.9600
O17 C18 1.3813(14)
O17 H17 0.9500
O1 C2 1.3804(14)
O1 H1 0.9500
C15 C10 1.3811(16)
C15 C14 1.3881(17)
C15 H15 0.9500
C10 C11 1.3867(17)
C7 C2 1.3832(17)
C7 C6 1.3887(17)
C7 H7 0.9500
C12 C11 1.3839(17)
C12 C13 1.3903(18)
C12 H12 0.9500
C2 C3 1.3818(17)
C18 C19 1.3767(18)
C18 C23 1.3830(18)
C13 C14 1.3886(18)
C13 C16 1.5084(18)
C3 C4 1.3844(17)
C3 H3 0.9500
C6 C5 1.3871(19)
C6 H6 0.9500
C23 C22 1.3817(18)
C23 H23 0.9500
C14 H14 0.9500
C5 C4 1.3859(19)
C5 C8 1.5097(18)
C11 H11 0.9500
C4 H4 0.9500
C22 C21 1.385(2)
C22 H22 0.9500
C19 C20 1.3884(19)
C19 H18 0.9500
C20 C21 1.385(2)
C20 H19 0.9500
C21 C24 1.511(2)
C8 H8A 0.9800
C8 H8B 0.9800
C8 H8C 0.9800
C8 H8D 0.9800
C8 H8E 0.9800
C8 H8F 0.9800
C16 H16A 0.9800
C16 H16B 0.9800
C16 H16C 0.9800
C16 H16D 0.9800
C16 H16E 0.9800
C16 H16F 0.9800
C24 H24A 0.9800
C24 H24B 0.9800
C24 H24C 0.9800
C24 H24D 0.9800
C24 H24E 0.9800
C24 H24F 0.9800

loop_
_geom_hbond_atom_site_label_D
_geom_hbond_atom_site_label_H
_geom_hbond_atom_site_label_A
_geom_hbond_distance_DH
_geom_hbond_distance_HA
_geom_hbond_distance_DA
_geom_hbond_angle_DHA
_geom_hbond_site_symmetry_A
O17 H17 O9 0.95 1.72 2.6563(12) 168.2 .
O1 H1 O17 0.95 1.73 2.6737(13) 169.7 1_545
O9 H9 O1 0.96 1.69 2.6302(12) 166.7 .
